data_2220604
loop_
_publ_author_name
'Wang, Zhi-Qiang'
'Xu, Chen'
'Li, Ying-Fei'
'Cen, Fei-Fei'
'Zhang, Yu-Qing'

_publ_section_title <i>N</i>,<i>N</i>,<i>N</i>',<i>N</i>'-Tetrakis(2-hydroxyethyl)terephthalamide
_journal_coeditor_code RN2054
_journal_issue 1
_journal_name_full 'Acta Crystallographica Section E'
_journal_page_first o166
_journal_paper_doi 10.1107/S1600536808041573
_journal_volume 65
_journal_year 2009
_chemical_formula_moiety 'C16 H24 N2 O6'
_chemical_formula_sum 'C16 H24 N2 O6'
_chemical_formula_weight 340.37
_chemical_name_systematic
;
<i>N</i>,<i>N</i>,<i>N</i>',<i>N</i>'-Tetrakis(2-hydroxyethyl)terephthalamide
;
_space_group_IT_number 61
_symmetry_cell_setting orthorhombic
_symmetry_space_group_name_Hall '-P 2ac 2ab'
_symmetry_space_group_name_H-M 'P b c a'
_atom_sites_solution_hydrogens geom
_atom_sites_solution_primary direct
_atom_sites_solution_secondary difmap
_audit_creation_method SHELXL-97
_cell_angle_alpha 90.00
_cell_angle_beta 90.00
_cell_angle_gamma 90.00
_cell_formula_units_Z 4
_cell_length_a 10.3244(12)
_cell_length_b 12.5378(14)
_cell_length_c 12.8384(15)
_cell_measurement_reflns_used 3593
_cell_measurement_temperature 296(2)
_cell_measurement_theta_max 23.64
_cell_measurement_theta_min 3.01
_cell_volume 1661.9(3)
_computing_cell_refinement 'SAINT (Bruker, 2004)'
_computing_data_collection 'APEX2 (Bruker, 2004)'
_computing_data_reduction 'SAINT (Bruker, 2004)'
_computing_molecular_graphics 'SHELXTL (Sheldrick, 2008)'
_computing_publication_material 'SHELXTL (Sheldrick, 2008)'
_computing_structure_refinement 'SHELXL97 (Sheldrick, 2008)'
_computing_structure_solution 'SHELXS97 (Sheldrick, 2008)'
_diffrn_ambient_temperature 296(2)
_diffrn_measured_fraction_theta_full 1.000
_diffrn_measured_fraction_theta_max 1.000
_diffrn_measurement_device_type 'Bruker SMART APEXII detector'
_diffrn_measurement_method 'phi and omega scans'
_diffrn_radiation_monochromator graphite
_diffrn_radiation_source 'fine-focus sealed tube'
_diffrn_radiation_type MoK\a
_diffrn_radiation_wavelength 0.71073
_diffrn_reflns_av_R_equivalents 0.0218
_diffrn_reflns_av_sigmaI/netI 0.0126
_diffrn_reflns_limit_h_max 12
_diffrn_reflns_limit_h_min -12
_diffrn_reflns_limit_k_max 15
_diffrn_reflns_limit_k_min -15
_diffrn_reflns_limit_l_max 15
_diffrn_reflns_limit_l_min -15
_diffrn_reflns_number 11505
_diffrn_reflns_theta_full 25.50
_diffrn_reflns_theta_max 25.50
_diffrn_reflns_theta_min 3.01
_exptl_absorpt_coefficient_mu 0.104
_exptl_absorpt_correction_T_max 0.9759
_exptl_absorpt_correction_T_min 0.9605
_exptl_absorpt_correction_type multi-scan
_exptl_absorpt_process_details '(SADABS; Sheldrick, 1996)'
_exptl_crystal_colour colourless
_exptl_crystal_density_diffrn 1.360
_exptl_crystal_density_method 'not measured'
_exptl_crystal_description block
_exptl_crystal_F_000 728
_exptl_crystal_size_max 0.29
_exptl_crystal_size_mid 0.24
_exptl_crystal_size_min 0.23
_refine_diff_density_max 0.345
_refine_diff_density_min -0.206
_refine_ls_extinction_method none
_refine_ls_goodness_of_fit_ref 1.064
_refine_ls_hydrogen_treatment constr
_refine_ls_matrix_type full
_refine_ls_number_parameters 111
_refine_ls_number_reflns 1550
_refine_ls_number_restraints 0
_refine_ls_restrained_S_all 1.064
_refine_ls_R_factor_all 0.0520
_refine_ls_R_factor_gt 0.0418
_refine_ls_shift/su_max 0.000
_refine_ls_shift/su_mean 0.000
_refine_ls_structure_factor_coef Fsqd
_refine_ls_weighting_details 'calc w=1/[\s^2^(Fo^2^)+(0.0610P)^2^+0.6392P] where P=(Fo^2^+2Fc^2^)/3'
_refine_ls_weighting_scheme calc
_refine_ls_wR_factor_gt 0.1163
_refine_ls_wR_factor_ref 0.1259
_reflns_number_gt 1273
_reflns_number_total 1550
_reflns_threshold_expression >2sigma(I)
_cod_data_source_file rn2054.cif
_cod_data_source_block I
_cod_depositor_comments
;
The following automatic conversions were performed:
'_symmetry_cell_setting' value 'Orthorhombic' changed to 'orthorhombic'
according to '/home/saulius/struct/CIF-dictionaries/cif_core.dic'
dictionary named 'cif_core.dic' version 2.4.1 from 2010-06-29.

Automatic conversion script
Id: cif_fix_enum 1527 2010-12-29 10:47:43Z saulius 

The following automatic conversions were performed:

'_symmetry_cell_setting' value 'Orthorhombic' changed to
'orthorhombic' according to
/home/saulius/struct/CIF-dictionaries/cif_core.dic dictionary named
'cif_core.dic' version 2.4.1 from 2010-06-29.

Automatic conversion script
Id: cif_fix_values 1715 2011-07-08 13:25:40Z adriana 
;
_cod_original_sg_symbol_H-M Pbca
_cod_database_code 2220604
_cod_database_fobs_code 2220604

loop_
_symmetry_equiv_pos_as_xyz
'x, y, z'
'-x+1/2, -y, z+1/2'
'-x, y+1/2, -z+1/2'
'x+1/2, -y+1/2, -z'
'-x, -y, -z'
'x-1/2, y, -z-1/2'
'x, -y-1/2, z-1/2'
'-x-1/2, y-1/2, z'

loop_
_atom_site_type_symbol
_atom_site_label
_atom_site_fract_x
_atom_site_fract_y
_atom_site_fract_z
_atom_site_U_iso_or_equiv
_atom_site_adp_type
_atom_site_calc_flag
_atom_site_refinement_flags
_atom_site_occupancy
_atom_site_disorder_assembly
_atom_site_disorder_group
C C7 0.78238(19) 0.31459(17) 0.30476(16) 0.0460(6) Uani d PG 0.811(2) A 1
H H7A 0.8162 0.3857 0.3168 0.055 Uiso calc PR 0.811(2) A 1
H H7B 0.8130 0.2906 0.2373 0.055 Uiso calc PR 0.811(2) A 1
C C8 0.63782(13) 0.31829(14) 0.30437(14) 0.0498(6) Uani d PG 0.811(2) A 1
H H8A 0.6033 0.2481 0.2887 0.060 Uiso calc PR 0.811(2) A 1
H H8B 0.6064 0.3396 0.3725 0.060 Uiso calc PR 0.811(2) A 1
O O3 0.59529(19) 0.39348(12) 0.22709(12) 0.0569(6) Uani d PG 0.811(2) A 1
H H3D 0.6203 0.4534 0.2429 0.085 Uiso calc PR 0.811(2) A 1
C C7' 0.70527(19) 0.28471(18) 0.34485(17) 0.0460(6) Uani d PG 0.189(2) A 2
H H7'1 0.6561 0.3216 0.3982 0.055 Uiso calc PR 0.189(2) A 2
H H7'2 0.6523 0.2288 0.3147 0.055 Uiso calc PR 0.189(2) A 2
C C8' 0.75511(17) 0.36199(17) 0.26151(16) 0.0498(6) Uani d PG 0.189(2) A 2
H H8'1 0.8070 0.4170 0.2944 0.060 Uiso calc PR 0.189(2) A 2
H H8'2 0.8102 0.3236 0.2131 0.060 Uiso calc PR 0.189(2) A 2
O O3' 0.6539(2) 0.40926(16) 0.20721(15) 0.0569(6) Uani d PG 0.189(2) A 2
H H3' 0.5952 0.3659 0.1996 0.085 Uiso calc PR 0.189(2) A 2
C C1 0.93464(15) 0.07120(12) 0.43518(12) 0.0362(4) Uani d . 1 . .
C C2 1.06224(16) 0.04283(12) 0.41398(13) 0.0392(4) Uani d . 1 . .
H H2 1.1041 0.0714 0.3562 0.047 Uiso calc R 1 . .
C C3 1.12701(16) -0.02751(13) 0.47837(14) 0.0405(4) Uani d . 1 . .
H H3 1.2124 -0.0458 0.4638 0.049 Uiso calc R 1 . .
C C4 0.86624(17) 0.14222(13) 0.35884(14) 0.0436(4) Uani d . 1 A .
C C5 0.84524(17) 0.28318(13) 0.49384(14) 0.0440(4) Uani d . 1 A .
H H5A 0.8715 0.2257 0.5398 0.053 Uiso calc R 1 . .
H H5B 0.7615 0.3087 0.5175 0.053 Uiso calc R 1 . .
C C6 0.94175(18) 0.37226(15) 0.50233(16) 0.0492(5) Uani d . 1 . .
H H6A 0.9164 0.4296 0.4559 0.059 Uiso calc R 1 . .
H H6B 0.9410 0.3999 0.5729 0.059 Uiso calc R 1 . .
N N1 0.83155(14) 0.24090(12) 0.38745(12) 0.0496(4) Uani d . 1 . .
O O1 0.84678(17) 0.10814(11) 0.26939(11) 0.0669(5) Uani d . 1 . .
O O2 1.06824(13) 0.33898(13) 0.47707(12) 0.0645(5) Uani d . 1 . .
H H2A 1.0808 0.3474 0.4145 0.097 Uiso calc R 1 . .

loop_
_atom_site_aniso_label
_atom_site_aniso_U_11
_atom_site_aniso_U_22
_atom_site_aniso_U_33
_atom_site_aniso_U_12
_atom_site_aniso_U_13
_atom_site_aniso_U_23
C7 0.0484(13) 0.0439(12) 0.0455(12) 0.0069(9) -0.0011(9) 0.0099(9)
C8 0.0524(13) 0.0459(12) 0.0510(13) 0.0052(10) -0.0096(10) 0.0017(10)
O3 0.0677(14) 0.0500(9) 0.0530(11) 0.0135(9) -0.0240(9) -0.0022(7)
C7' 0.0484(13) 0.0439(12) 0.0455(12) 0.0069(9) -0.0011(9) 0.0099(9)
C8' 0.0524(13) 0.0459(12) 0.0510(13) 0.0052(10) -0.0096(10) 0.0017(10)
O3' 0.0677(14) 0.0500(9) 0.0530(11) 0.0135(9) -0.0240(9) -0.0022(7)
C1 0.0407(9) 0.0283(8) 0.0397(9) 0.0003(6) -0.0054(7) -0.0037(7)
C2 0.0428(9) 0.0343(8) 0.0405(9) -0.0014(7) 0.0026(7) 0.0014(7)
C3 0.0340(8) 0.0362(8) 0.0514(10) 0.0022(7) 0.0006(7) -0.0013(7)
C4 0.0482(10) 0.0382(9) 0.0445(9) 0.0042(7) -0.0087(8) -0.0018(7)
C5 0.0449(9) 0.0377(9) 0.0494(10) 0.0065(7) 0.0000(7) -0.0032(8)
C6 0.0548(11) 0.0423(10) 0.0505(10) -0.0013(8) 0.0010(9) -0.0028(8)
N1 0.0605(10) 0.0382(8) 0.0500(9) 0.0135(7) -0.0178(7) -0.0031(7)
O1 0.1004(12) 0.0534(8) 0.0468(8) 0.0175(7) -0.0234(8) -0.0089(6)
O2 0.0476(8) 0.0816(11) 0.0641(9) -0.0001(7) 0.0030(7) 0.0111(8)

loop_
_atom_type_symbol
_atom_type_description
_atom_type_scat_dispersion_real
_atom_type_scat_dispersion_imag
_atom_type_scat_source
C C 0.0033 0.0016 'International Tables Vol C Tables 4.2.6.8 and 6.1.1.4'
H H 0.0000 0.0000 'International Tables Vol C Tables 4.2.6.8 and 6.1.1.4'
N N 0.0061 0.0033 'International Tables Vol C Tables 4.2.6.8 and 6.1.1.4'
O O 0.0106 0.0060 'International Tables Vol C Tables 4.2.6.8 and 6.1.1.4'

loop_
_geom_angle_atom_site_label_1
_geom_angle_atom_site_label_2
_geom_angle_atom_site_label_3
_geom_angle_site_symmetry_1
_geom_angle_site_symmetry_3
_geom_angle
_geom_angle_publ_flag
C8 C7 N1 . . 111.14(14) ?
C8 C7 H7A . . 109.4 ?
N1 C7 H7A . . 109.4 ?
C8 C7 H7B . . 109.4 ?
N1 C7 H7B . . 109.4 ?
H7A C7 H7B . . 108.0 ?
O3 C8 C7 . . 109.1 ?
O3 C8 H8A . . 109.9 ?
C7 C8 H8A . . 109.9 ?
O3 C8 H8B . . 109.9 ?
C7 C8 H8B . . 109.9 ?
H8A C8 H8B . . 108.3 ?
N1 C7' C8' . . 101.08(14) ?
N1 C7' H7'1 . . 111.6 ?
C8' C7' H7'1 . . 111.6 ?
N1 C7' H7'2 . . 111.6 ?
C8' C7' H7'2 . . 111.6 ?
H7'1 C7' H7'2 . . 109.4 ?
O3' C8' C7' . . 111.6 ?
O3' C8' H8'1 . . 109.3 ?
C7' C8' H8'1 . . 109.3 ?
O3' C8' H8'2 . . 109.3 ?
C7' C8' H8'2 . . 109.3 ?
H8'1 C8' H8'2 . . 108.0 ?
C8' O3' H3' . . 109.5 ?
C2 C1 C3 . 5_756 119.23(15) ?
C2 C1 C4 . . 118.00(15) ?
C3 C1 C4 5_756 . 122.62(15) ?
C3 C2 C1 . . 120.30(16) ?
C3 C2 H2 . . 119.8 ?
C1 C2 H2 . . 119.8 ?
C2 C3 C1 . 5_756 120.47(15) ?
C2 C3 H3 . . 119.8 ?
C1 C3 H3 5_756 . 119.8 ?
O1 C4 N1 . . 121.89(16) ?
O1 C4 C1 . . 118.42(15) ?
N1 C4 C1 . . 119.66(15) ?
N1 C5 C6 . . 113.53(15) ?
N1 C5 H5A . . 108.9 ?
C6 C5 H5A . . 108.9 ?
N1 C5 H5B . . 108.9 ?
C6 C5 H5B . . 108.9 ?
H5A C5 H5B . . 107.7 ?
O2 C6 C5 . . 112.23(15) ?
O2 C6 H6A . . 109.2 ?
C5 C6 H6A . . 109.2 ?
O2 C6 H6B . . 109.2 ?
C5 C6 H6B . . 109.2 ?
H6A C6 H6B . . 107.9 ?
C4 N1 C5 . . 124.16(14) ?
C4 N1 C7 . . 117.81(15) ?
C5 N1 C7 . . 117.94(14) ?
C4 N1 C7' . . 117.74(16) ?
C5 N1 C7' . . 106.66(15) ?
C7 N1 C7' . . 39.54(8) ?
C6 O2 H2A . . 109.5 ?

loop_
_geom_bond_atom_site_label_1
_geom_bond_atom_site_label_2
_geom_bond_site_symmetry_2
_geom_bond_distance
_geom_bond_publ_flag
C7 C8 . 1.4933(14) ?
C7 N1 . 1.496(2) ?
C7 H7A . 0.9700 ?
C7 H7B . 0.9700 ?
C8 O3 . 1.4372(14) ?
C8 H8A . 0.9700 ?
C8 H8B . 0.9700 ?
O3 H3D . 0.8200 ?
C7' N1 . 1.517(2) ?
C7' C8' . 1.5324(15) ?
C7' H7'1 . 0.9700 ?
C7' H7'2 . 0.9700 ?
C8' O3' . 1.3890(13) ?
C8' H8'1 . 0.9700 ?
C8' H8'2 . 0.9700 ?
O3' H3' . 0.8200 ?
C1 C2 . 1.391(2) ?
C1 C3 5_756 1.392(2) ?
C1 C4 . 1.501(2) ?
C2 C3 . 1.382(2) ?
C2 H2 . 0.9300 ?
C3 C1 5_756 1.392(2) ?
C3 H3 . 0.9300 ?
C4 O1 . 1.242(2) ?
C4 N1 . 1.339(2) ?
C5 N1 . 1.472(2) ?
C5 C6 . 1.501(3) ?
C5 H5A . 0.9700 ?
C5 H5B . 0.9700 ?
C6 O2 . 1.409(2) ?
C6 H6A . 0.9700 ?
C6 H6B . 0.9700 ?
O2 H2A . 0.8200 ?

loop_
_geom_hbond_atom_site_label_D
_geom_hbond_atom_site_label_H
_geom_hbond_atom_site_label_A
_geom_hbond_site_symmetry_A
_geom_hbond_distance_DH
_geom_hbond_distance_HA
_geom_hbond_distance_DA
_geom_hbond_angle_DHA
O2 H2A O3 6_656 0.82 1.91 2.723(9) 169.0
O2 H2A O3' 6_656 0.82 1.90 2.675(10) 157.0
O3' H3' O2 6_556 0.82 2.31 2.675(3) 107.7
O3 H3D O1 8_765 0.82 2.00 2.810(2) 170.0

loop_
_geom_torsion_atom_site_label_1
_geom_torsion_atom_site_label_2
_geom_torsion_atom_site_label_3
_geom_torsion_atom_site_label_4
_geom_torsion_site_symmetry_1
_geom_torsion_site_symmetry_2
_geom_torsion_site_symmetry_3
_geom_torsion_site_symmetry_4
_geom_torsion
_geom_torsion_publ_flag
N1 C7 C8 O3 . . . . 177.43(15) ?
N1 C7' C8' O3' . . . . 177.19(14) ?
C3 C1 C2 C3 5_756 . . . -0.3(3) ?
C4 C1 C2 C3 . . . . -176.06(15) ?
C1 C2 C3 C1 . . . 5_756 0.3(3) ?
C2 C1 C4 O1 . . . . 64.1(2) ?
C3 C1 C4 O1 5_756 . . . -111.5(2) ?
C2 C1 C4 N1 . . . . -113.88(19) ?
C3 C1 C4 N1 5_756 . . . 70.5(2) ?
N1 C5 C6 O2 . . . . -63.2(2) ?
O1 C4 N1 C5 . . . . 176.24(18) ?
C1 C4 N1 C5 . . . . -5.8(3) ?
O1 C4 N1 C7 . . . . -7.2(3) ?
C1 C4 N1 C7 . . . . 170.75(15) ?
O1 C4 N1 C7' . . . . 37.8(3) ?
C1 C4 N1 C7' . . . . -144.29(16) ?
C6 C5 N1 C4 . . . . 113.8(2) ?
C6 C5 N1 C7 . . . . -62.8(2) ?
C6 C5 N1 C7' . . . . -104.03(17) ?
C8 C7 N1 C4 . . . . 98.8(2) ?
C8 C7 N1 C5 . . . . -84.3(2) ?
C8 C7 N1 C7' . . . . -1.98(10) ?
C8' C7' N1 C4 . . . . -104.2(2) ?
C8' C7' N1 C5 . . . . 110.73(19) ?
C8' C7' N1 C7 . . . . -3.21(8) ?
